data_7200387
loop_
_publ_author_name
'Turner, David R.'
'Pek, Sze Nee'
'Batten, Stuart R.'

_publ_section_title
;
 Destabilisation of a dual-synthon hydrogen bonding motif by packing
 effects and competing hydrogen bond donors
;
_journal_issue 1
_journal_name_full CrystEngComm
_journal_page_first 87
_journal_paper_doi 10.1039/b814158d
_journal_volume 11
_journal_year 2009
_chemical_formula_moiety 'C28 H19 Cl1 Mn1 N7 O1.50, C1 O1 H4'
_chemical_formula_sum 'C29 H23 Cl Mn N7 O2.5'
_chemical_formula_weight 599.93
_chemical_name_common MnPhenCl
_chemical_name_systematic
;
MnPhenCl
;
_space_group_IT_number 2
_symmetry_cell_setting triclinic
_symmetry_space_group_name_Hall '-P 1'
_symmetry_space_group_name_H-M 'P -1'
_atom_sites_solution_hydrogens geom
_atom_sites_solution_primary direct
_atom_sites_solution_secondary difmap
_audit_creation_method SHELXL-97
_cell_angle_alpha 88.998(3)
_cell_angle_beta 67.186(2)
_cell_angle_gamma 84.951(3)
_cell_formula_units_Z 2
_cell_length_a 10.5476(7)
_cell_length_b 11.5860(7)
_cell_length_c 12.2153(7)
_cell_measurement_reflns_used 21186
_cell_measurement_temperature 123(1)
_cell_measurement_theta_max 27.49
_cell_measurement_theta_min 2.10
_cell_volume 1370.42(15)
_computing_cell_refinement 'Bruker SMART (Bruker)'
_computing_data_collection 'Bruker SMART (Bruker)'
_computing_data_reduction 'Bruker SAINT (Bruker)'
_computing_molecular_graphics 'X-Seed (Barbour, 1999)'
_computing_publication_material 'CIFTAB (Sheldrick, 1997)'
_computing_structure_refinement 'SHELXL-97 (Sheldrick, 1997)'
_computing_structure_solution 'SHELXS-97 (Sheldrick, 1990)'
_diffrn_ambient_temperature 123(1)
_diffrn_measured_fraction_theta_full 0.997
_diffrn_measured_fraction_theta_max 0.997
_diffrn_measurement_device_type 'Bruker X8 Apex II CCD'
_diffrn_measurement_method 'phi and omega scans'
_diffrn_radiation_monochromator graphite
_diffrn_radiation_source 'fine-focus sealed tube'
_diffrn_radiation_type MoK\a
_diffrn_radiation_wavelength 0.71073
_diffrn_reflns_av_R_equivalents 0.0423
_diffrn_reflns_av_sigmaI/netI 0.0452
_diffrn_reflns_limit_h_max 13
_diffrn_reflns_limit_h_min -13
_diffrn_reflns_limit_k_max 15
_diffrn_reflns_limit_k_min -15
_diffrn_reflns_limit_l_max 15
_diffrn_reflns_limit_l_min -15
_diffrn_reflns_number 21186
_diffrn_reflns_theta_full 27.49
_diffrn_reflns_theta_max 27.49
_diffrn_reflns_theta_min 2.10
_exptl_absorpt_coefficient_mu 0.622
_exptl_absorpt_correction_T_max 0.8856
_exptl_absorpt_correction_T_min 0.8353
_exptl_absorpt_correction_type multi-scan
_exptl_absorpt_process_details SADABS
_exptl_crystal_colour yellow
_exptl_crystal_density_diffrn 1.454
_exptl_crystal_density_method 'not measured'
_exptl_crystal_description block
_exptl_crystal_F_000 614
_exptl_crystal_size_max 0.30
_exptl_crystal_size_mid 0.24
_exptl_crystal_size_min 0.20
_refine_diff_density_max 0.687
_refine_diff_density_min -0.561
_refine_diff_density_rms 0.069
_refine_ls_extinction_method none
_refine_ls_goodness_of_fit_ref 1.060
_refine_ls_hydrogen_treatment mixed
_refine_ls_matrix_type full
_refine_ls_number_parameters 381
_refine_ls_number_reflns 6270
_refine_ls_number_restraints 0
_refine_ls_restrained_S_all 1.060
_refine_ls_R_factor_all 0.0541
_refine_ls_R_factor_gt 0.0422
_refine_ls_shift/su_max 0.000
_refine_ls_shift/su_mean 0.000
_refine_ls_structure_factor_coef Fsqd
_refine_ls_weighting_details 'calc w=1/[\s^2^(Fo^2^)+(0.2000P)^2^+0.0000P] where P=(Fo^2^+2Fc^2^)/3'
_refine_ls_weighting_scheme calc
_refine_ls_wR_factor_gt 0.0995
_refine_ls_wR_factor_ref 0.1089
_reflns_number_gt 5152
_reflns_number_total 6270
_reflns_threshold_expression >2sigma(I)
_cod_data_source_file b814158d.txt
_cod_data_source_block 5
_cod_depositor_comments
;
The following automatic conversions were performed:
'_exptl_absorpt_correction_type' value 'Multi-scan' changed to
'multi-scan' according to
'/home/saulius/struct/CIF-dictionaries/cif_core.dic' dictionary named
'cif_core.dic' version 2.4.1 from 2010-06-29.

Automatic conversion script
Id: cif_fix_enum 1527 2010-12-29 10:47:43Z saulius 
;
_cod_original_sg_symbol_H-M P-1
_cod_original_formula_sum 'C29 H23 Cl1 Mn1 N7 O2.50'
_cod_database_code 7200387

loop_
_symmetry_equiv_pos_as_xyz
'x, y, z'
'-x, -y, -z'

loop_
_atom_site_label
_atom_site_type_symbol
_atom_site_fract_x
_atom_site_fract_y
_atom_site_fract_z
_atom_site_U_iso_or_equiv
_atom_site_adp_type
_atom_site_occupancy
_atom_site_symmetry_multiplicity
_atom_site_calc_flag
_atom_site_refinement_flags
_atom_site_disorder_assembly
_atom_site_disorder_group
Mn1 Mn 0.36462(3) 0.19778(2) 0.26708(3) 0.01762(10) Uani 1 1 d . . .
Cl1 Cl 0.38510(5) -0.00110(4) 0.18791(5) 0.02302(13) Uani 1 1 d . . .
O1 O 0.57829(15) 0.21548(12) 0.19990(13) 0.0238(3) Uani 1 1 d . . .
N5 N 0.35142(19) 0.39488(15) 0.30797(16) 0.0220(4) Uani 1 1 d . . .
C4 C 0.6946(2) 0.16477(17) 0.13984(18) 0.0190(4) Uani 1 1 d . . .
N4 N 0.32251(18) 0.29251(14) 0.12127(15) 0.0205(4) Uani 1 1 d . . .
N1 N 0.7088(2) 0.07879(16) 0.06314(17) 0.0238(4) Uani 1 1 d . . .
C2 C 0.9486(2) 0.15290(17) 0.08914(18) 0.0208(4) Uani 1 1 d . . .
C16 C 0.3255(2) 0.40990(18) 0.12118(19) 0.0217(4) Uani 1 1 d . . .
C1 C 0.8140(2) 0.20330(17) 0.15244(18) 0.0197(4) Uani 1 1 d . . .
C15 C 0.3436(2) 0.46367(18) 0.21883(19) 0.0223(4) Uani 1 1 d . . .
C3 C 0.7929(2) 0.29895(18) 0.22844(19) 0.0231(4) Uani 1 1 d . . .
C14 C 0.3695(3) 0.4445(2) 0.3967(2) 0.0294(5) Uani 1 1 d . . .
H14 H 0.3735 0.3973 0.4598 0.035 Uiso 1 1 calc R . .
C8 C 0.3144(3) 0.4785(2) 0.0289(2) 0.0290(5) Uani 1 1 d . . .
C10 C 0.3428(3) 0.6512(2) 0.1225(2) 0.0368(6) Uani 1 1 d . . .
H10 H 0.3494 0.7325 0.1224 0.044 Uiso 1 1 calc R . .
C5 C 0.3079(2) 0.2429(2) 0.0303(2) 0.0275(5) Uani 1 1 d . . .
H5 H 0.3085 0.1609 0.0285 0.033 Uiso 1 1 calc R . .
C11 C 0.3534(2) 0.58407(19) 0.2182(2) 0.0287(5) Uani 1 1 d . . .
C12 C 0.3760(3) 0.6322(2) 0.3135(2) 0.0370(6) Uani 1 1 d . . .
H12 H 0.3864 0.7126 0.3155 0.044 Uiso 1 1 calc R . .
C9 C 0.3238(3) 0.6009(2) 0.0326(2) 0.0384(6) Uani 1 1 d . . .
H9 H 0.3163 0.6474 -0.0298 0.046 Uiso 1 1 calc R . .
C13 C 0.3830(3) 0.5631(2) 0.4026(2) 0.0388(6) Uani 1 1 d . . .
H13 H 0.3968 0.5949 0.4679 0.047 Uiso 1 1 calc R . .
N6 N 0.37304(18) 0.16318(14) 0.44731(15) 0.0203(4) Uani 1 1 d . . .
N7 N 0.14381(18) 0.18253(15) 0.39633(15) 0.0208(4) Uani 1 1 d . . .
C7 C 0.2961(3) 0.4227(2) -0.0644(2) 0.0355(6) Uani 1 1 d . . .
H7 H 0.2871 0.4663 -0.1279 0.043 Uiso 1 1 calc R . .
C6 C 0.2915(3) 0.3054(2) -0.0630(2) 0.0355(6) Uani 1 1 d . . .
H6 H 0.2773 0.2667 -0.1246 0.043 Uiso 1 1 calc R . .
C28 C 0.2515(2) 0.14001(16) 0.53468(18) 0.0193(4) Uani 1 1 d . . .
C27 C 0.1299(2) 0.15017(17) 0.50797(18) 0.0203(4) Uani 1 1 d . . .
C18 C 0.4841(3) 0.12364(18) 0.5833(2) 0.0267(5) Uani 1 1 d . . .
H18 H 0.5671 0.1186 0.5971 0.032 Uiso 1 1 calc R . .
C17 C 0.4851(2) 0.15627(18) 0.4722(2) 0.0243(5) Uani 1 1 d . . .
H17 H 0.5698 0.1743 0.4119 0.029 Uiso 1 1 calc R . .
C20 C 0.2413(2) 0.10736(17) 0.64940(19) 0.0237(5) Uani 1 1 d . . .
C19 C 0.3627(3) 0.09908(18) 0.6716(2) 0.0271(5) Uani 1 1 d . . .
H19 H 0.3606 0.0766 0.7474 0.033 Uiso 1 1 calc R . .
C26 C 0.0320(2) 0.1926(2) 0.3720(2) 0.0271(5) Uani 1 1 d . . .
H26 H 0.0406 0.2166 0.2949 0.032 Uiso 1 1 calc R . .
C21 C 0.1092(3) 0.0846(2) 0.7372(2) 0.0305(5) Uani 1 1 d . . .
H21 H 0.1019 0.0632 0.8147 0.037 Uiso 1 1 calc R . .
C22 C -0.0043(3) 0.0930(2) 0.7120(2) 0.0319(5) Uani 1 1 d . . .
H22 H -0.0903 0.0766 0.7716 0.038 Uiso 1 1 calc R . .
C23 C 0.0025(2) 0.12643(18) 0.5960(2) 0.0259(5) Uani 1 1 d . . .
C24 C -0.1126(2) 0.1365(2) 0.5655(2) 0.0324(5) Uani 1 1 d . . .
H24 H -0.2004 0.1202 0.6221 0.039 Uiso 1 1 calc R . .
C25 C -0.0984(2) 0.1699(2) 0.4541(2) 0.0329(5) Uani 1 1 d . . .
H25 H -0.1761 0.1777 0.4325 0.040 Uiso 1 1 calc R . .
N2 N 1.05751(19) 0.10881(16) 0.03792(17) 0.0279(4) Uani 1 1 d . . .
N3 N 0.7737(2) 0.37725(18) 0.29152(18) 0.0349(5) Uani 1 1 d . . .
O2 O 0.8264(3) 0.61202(19) 0.3001(3) 0.0820(9) Uani 1 1 d . . .
H2 H 0.7951 0.5469 0.3074 0.098 Uiso 1 1 calc R . .
H2N H 0.787(3) 0.040(2) 0.026(2) 0.031(7) Uiso 1 1 d . . .
H1N H 0.637(3) 0.055(2) 0.062(2) 0.034(7) Uiso 1 1 d . . .
O3 O -0.0151(9) 0.4667(11) 0.5523(7) 0.171(5) Uani 0.50 1 d P A -1
C29 C 0.9590(5) 0.6062(4) 0.2081(5) 0.0971(16) Uani 1 1 d . . .
H29A H 0.9692 0.6774 0.1621 0.146 Uiso 1 1 calc R . .
H29B H 0.9706 0.5394 0.1559 0.146 Uiso 1 1 calc R . .
H29C H 1.0292 0.5978 0.2425 0.146 Uiso 1 1 calc R . .

loop_
_atom_site_aniso_label
_atom_site_aniso_U_11
_atom_site_aniso_U_22
_atom_site_aniso_U_33
_atom_site_aniso_U_23
_atom_site_aniso_U_13
_atom_site_aniso_U_12
Mn1 0.01569(17) 0.01940(16) 0.01695(17) 0.00270(12) -0.00536(13) -0.00237(12)
Cl1 0.0223(3) 0.0213(2) 0.0239(3) 0.00053(19) -0.0066(2) -0.0053(2)
O1 0.0158(8) 0.0227(7) 0.0294(8) -0.0004(6) -0.0050(7) -0.0015(6)
N5 0.0199(9) 0.0214(8) 0.0220(9) -0.0022(7) -0.0054(8) 0.0009(7)
C4 0.0180(10) 0.0203(9) 0.0182(10) 0.0055(8) -0.0063(8) -0.0024(8)
N4 0.0192(9) 0.0210(8) 0.0210(9) 0.0021(7) -0.0071(8) -0.0040(7)
N1 0.0147(9) 0.0288(10) 0.0268(10) -0.0046(8) -0.0064(8) -0.0029(8)
C2 0.0209(11) 0.0227(10) 0.0214(10) 0.0007(8) -0.0101(9) -0.0072(8)
C16 0.0198(11) 0.0226(10) 0.0217(11) 0.0042(8) -0.0068(9) -0.0027(8)
C1 0.0182(10) 0.0211(10) 0.0195(10) 0.0012(8) -0.0067(9) -0.0027(8)
C15 0.0186(11) 0.0211(10) 0.0226(11) 0.0005(8) -0.0037(9) 0.0002(8)
C3 0.0212(11) 0.0273(11) 0.0217(11) 0.0042(9) -0.0088(9) -0.0047(9)
C14 0.0342(13) 0.0280(11) 0.0242(12) -0.0052(9) -0.0103(10) 0.0023(10)
C8 0.0318(13) 0.0286(11) 0.0263(12) 0.0071(9) -0.0105(10) -0.0049(10)
C10 0.0399(15) 0.0200(11) 0.0445(15) 0.0063(10) -0.0104(13) -0.0014(10)
C5 0.0303(13) 0.0293(11) 0.0264(12) 0.0022(9) -0.0138(10) -0.0070(10)
C11 0.0286(13) 0.0212(10) 0.0300(12) -0.0004(9) -0.0047(10) -0.0011(9)
C12 0.0420(15) 0.0210(11) 0.0417(15) -0.0084(10) -0.0092(12) -0.0015(10)
C9 0.0469(16) 0.0280(12) 0.0398(15) 0.0136(11) -0.0167(13) -0.0037(11)
C13 0.0488(17) 0.0333(13) 0.0328(14) -0.0143(11) -0.0145(13) 0.0002(12)
N6 0.0212(9) 0.0196(8) 0.0207(9) 0.0025(7) -0.0087(8) -0.0020(7)
N7 0.0186(9) 0.0232(9) 0.0186(9) 0.0037(7) -0.0056(7) -0.0007(7)
C7 0.0430(15) 0.0410(14) 0.0273(13) 0.0136(11) -0.0191(12) -0.0048(12)
C6 0.0442(16) 0.0418(14) 0.0274(13) 0.0034(10) -0.0205(12) -0.0083(12)
C28 0.0225(11) 0.0150(9) 0.0189(10) 0.0004(8) -0.0067(9) 0.0004(8)
C27 0.0192(11) 0.0202(9) 0.0189(10) 0.0028(8) -0.0051(9) -0.0006(8)
C18 0.0345(13) 0.0222(10) 0.0326(12) 0.0000(9) -0.0231(11) -0.0022(9)
C17 0.0266(12) 0.0214(10) 0.0288(12) 0.0012(9) -0.0146(10) -0.0041(9)
C20 0.0321(12) 0.0190(10) 0.0188(10) 0.0011(8) -0.0088(10) -0.0008(9)
C19 0.0429(14) 0.0205(10) 0.0238(11) 0.0003(9) -0.0198(11) -0.0006(9)
C26 0.0199(11) 0.0344(12) 0.0258(12) 0.0067(9) -0.0082(10) -0.0012(9)
C21 0.0403(15) 0.0300(12) 0.0168(11) 0.0051(9) -0.0070(10) -0.0003(10)
C22 0.0302(13) 0.0344(12) 0.0201(11) 0.0074(9) 0.0016(10) -0.0012(10)
C23 0.0236(12) 0.0239(10) 0.0232(11) 0.0046(9) -0.0021(9) -0.0002(9)
C24 0.0180(11) 0.0372(13) 0.0323(13) 0.0074(10) 0.0005(10) -0.0019(10)
C25 0.0170(11) 0.0443(14) 0.0368(14) 0.0101(11) -0.0099(10) -0.0033(10)
N2 0.0189(10) 0.0325(10) 0.0327(11) -0.0059(8) -0.0100(9) -0.0026(8)
N3 0.0378(12) 0.0346(11) 0.0323(11) -0.0067(9) -0.0133(10) -0.0023(9)
O2 0.095(2) 0.0398(13) 0.0863(19) -0.0218(13) -0.0048(16) -0.0182(13)
O3 0.091(6) 0.296(15) 0.138(8) -0.075(10) -0.066(7) 0.036(7)
C29 0.070(3) 0.061(2) 0.169(5) 0.000(3) -0.055(3) -0.013(2)

loop_
_atom_type_symbol
_atom_type_description
_atom_type_scat_dispersion_real
_atom_type_scat_dispersion_imag
_atom_type_scat_source
C C 0.0033 0.0016 'International Tables Vol C Tables 4.2.6.8 and 6.1.1.4'
H H 0.0000 0.0000 'International Tables Vol C Tables 4.2.6.8 and 6.1.1.4'
N N 0.0061 0.0033 'International Tables Vol C Tables 4.2.6.8 and 6.1.1.4'
O O 0.0106 0.0060 'International Tables Vol C Tables 4.2.6.8 and 6.1.1.4'
Cl Cl 0.1484 0.1585 'International Tables Vol C Tables 4.2.6.8 and 6.1.1.4'
Mn Mn 0.3368 0.7283 'International Tables Vol C Tables 4.2.6.8 and 6.1.1.4'

loop_
_geom_angle_atom_site_label_1
_geom_angle_atom_site_label_2
_geom_angle_atom_site_label_3
_geom_angle
_geom_angle_site_symmetry_1
_geom_angle_site_symmetry_3
_geom_angle_publ_flag
O1 Mn1 N4 96.59(6) . . ?
O1 Mn1 N6 88.29(6) . . ?
N4 Mn1 N6 159.58(6) . . ?
O1 Mn1 N7 161.21(6) . . ?
N4 Mn1 N7 99.23(6) . . ?
N6 Mn1 N7 73.41(6) . . ?
O1 Mn1 N5 82.44(6) . . ?
N4 Mn1 N5 73.02(6) . . ?
N6 Mn1 N5 88.07(6) . . ?
N7 Mn1 N5 92.51(6) . . ?
O1 Mn1 Cl1 95.83(4) . . ?
N4 Mn1 Cl1 97.46(5) . . ?
N6 Mn1 Cl1 101.77(4) . . ?
N7 Mn1 Cl1 92.13(5) . . ?
N5 Mn1 Cl1 169.98(5) . . ?
C4 O1 Mn1 143.46(13) . . ?
C14 N5 C15 117.83(18) . . ?
C14 N5 Mn1 127.87(15) . . ?
C15 N5 Mn1 113.58(13) . . ?
O1 C4 N1 121.37(19) . . ?
O1 C4 C1 118.49(18) . . ?
N1 C4 C1 120.11(19) . . ?
C5 N4 C16 117.88(18) . . ?
C5 N4 Mn1 125.28(15) . . ?
C16 N4 Mn1 116.54(13) . . ?
C4 N1 H2N 121.8(17) . . ?
C4 N1 H1N 117.9(18) . . ?
H2N N1 H1N 119(2) . . ?
N2 C2 C1 178.2(2) . . ?
N4 C16 C8 122.43(19) . . ?
N4 C16 C15 117.95(18) . . ?
C8 C16 C15 119.61(19) . . ?
C3 C1 C2 119.72(18) . . ?
C3 C1 C4 117.22(18) . . ?
C2 C1 C4 123.01(18) . . ?
N5 C15 C11 122.8(2) . . ?
N5 C15 C16 118.09(18) . . ?
C11 C15 C16 119.1(2) . . ?
N3 C3 C1 179.0(3) . . ?
N5 C14 C13 123.4(2) . . ?
N5 C14 H14 118.3 . . ?
C13 C14 H14 118.3 . . ?
C7 C8 C16 117.8(2) . . ?
C7 C8 C9 123.0(2) . . ?
C16 C8 C9 119.2(2) . . ?
C9 C10 C11 120.7(2) . . ?
C9 C10 H10 119.6 . . ?
C11 C10 H10 119.6 . . ?
N4 C5 C6 123.2(2) . . ?
N4 C5 H5 118.4 . . ?
C6 C5 H5 118.4 . . ?
C15 C11 C12 117.1(2) . . ?
C15 C11 C10 119.9(2) . . ?
C12 C11 C10 123.0(2) . . ?
C13 C12 C11 119.8(2) . . ?
C13 C12 H12 120.1 . . ?
C11 C12 H12 120.1 . . ?
C10 C9 C8 121.4(2) . . ?
C10 C9 H9 119.3 . . ?
C8 C9 H9 119.3 . . ?
C12 C13 C14 119.0(2) . . ?
C12 C13 H13 120.5 . . ?
C14 C13 H13 120.5 . . ?
C17 N6 C28 118.29(18) . . ?
C17 N6 Mn1 126.33(15) . . ?
C28 N6 Mn1 115.23(13) . . ?
C26 N7 C27 117.86(19) . . ?
C26 N7 Mn1 127.00(15) . . ?
C27 N7 Mn1 114.91(14) . . ?
C6 C7 C8 119.5(2) . . ?
C6 C7 H7 120.3 . . ?
C8 C7 H7 120.3 . . ?
C7 C6 C5 119.2(2) . . ?
C7 C6 H6 120.4 . . ?
C5 C6 H6 120.4 . . ?
N6 C28 C20 122.4(2) . . ?
N6 C28 C27 118.04(18) . . ?
C20 C28 C27 119.60(19) . . ?
N7 C27 C23 122.6(2) . . ?
N7 C27 C28 117.86(19) . . ?
C23 C27 C28 119.58(19) . . ?
C19 C18 C17 119.3(2) . . ?
C19 C18 H18 120.4 . . ?
C17 C18 H18 120.4 . . ?
N6 C17 C18 123.0(2) . . ?
N6 C17 H17 118.5 . . ?
C18 C17 H17 118.5 . . ?
C19 C20 C28 117.6(2) . . ?
C19 C20 C21 123.2(2) . . ?
C28 C20 C21 119.2(2) . . ?
C18 C19 C20 119.5(2) . . ?
C18 C19 H19 120.3 . . ?
C20 C19 H19 120.3 . . ?
N7 C26 C25 123.3(2) . . ?
N7 C26 H26 118.4 . . ?
C25 C26 H26 118.4 . . ?
C22 C21 C20 121.3(2) . . ?
C22 C21 H21 119.4 . . ?
C20 C21 H21 119.4 . . ?
C21 C22 C23 120.9(2) . . ?
C21 C22 H22 119.5 . . ?
C23 C22 H22 119.5 . . ?
C24 C23 C27 117.5(2) . . ?
C24 C23 C22 123.1(2) . . ?
C27 C23 C22 119.4(2) . . ?
C25 C24 C23 119.8(2) . . ?
C25 C24 H24 120.1 . . ?
C23 C24 H24 120.1 . . ?
C24 C25 C26 119.0(2) . . ?
C24 C25 H25 120.5 . . ?
C26 C25 H25 120.5 . . ?
C29 O2 H2 109.5 . . ?
O2 C29 H29A 109.5 . . ?
O2 C29 H29B 109.5 . . ?
H29A C29 H29B 109.5 . . ?
O2 C29 H29C 109.5 . . ?
H29A C29 H29C 109.5 . . ?
H29B C29 H29C 109.5 . . ?

loop_
_geom_bond_atom_site_label_1
_geom_bond_atom_site_label_2
_geom_bond_distance
_geom_bond_site_symmetry_2
_geom_bond_publ_flag
Mn1 O1 2.1062(15) . ?
Mn1 N4 2.2436(18) . ?
Mn1 N6 2.2649(17) . ?
Mn1 N7 2.2715(18) . ?
Mn1 N5 2.3268(17) . ?
Mn1 Cl1 2.4738(6) . ?
O1 C4 1.256(2) . ?
N5 C14 1.320(3) . ?
N5 C15 1.362(3) . ?
C4 N1 1.338(3) . ?
C4 C1 1.436(3) . ?
N4 C5 1.326(3) . ?
N4 C16 1.363(3) . ?
N1 H2N 0.86(3) . ?
N1 H1N 0.84(3) . ?
C2 N2 1.150(3) . ?
C2 C1 1.404(3) . ?
C16 C8 1.405(3) . ?
C16 C15 1.439(3) . ?
C1 C3 1.404(3) . ?
C15 C11 1.407(3) . ?
C3 N3 1.153(3) . ?
C14 C13 1.400(3) . ?
C14 H14 0.9500 . ?
C8 C7 1.403(3) . ?
C8 C9 1.433(3) . ?
C10 C9 1.341(4) . ?
C10 C11 1.428(3) . ?
C10 H10 0.9500 . ?
C5 C6 1.398(3) . ?
C5 H5 0.9500 . ?
C11 C12 1.409(3) . ?
C12 C13 1.361(4) . ?
C12 H12 0.9500 . ?
C9 H9 0.9500 . ?
C13 H13 0.9500 . ?
N6 C17 1.325(3) . ?
N6 C28 1.358(3) . ?
N7 C26 1.319(3) . ?
N7 C27 1.363(3) . ?
C7 C6 1.363(3) . ?
C7 H7 0.9500 . ?
C6 H6 0.9500 . ?
C28 C20 1.411(3) . ?
C28 C27 1.436(3) . ?
C27 C23 1.404(3) . ?
C18 C19 1.366(3) . ?
C18 C17 1.399(3) . ?
C18 H18 0.9500 . ?
C17 H17 0.9500 . ?
C20 C19 1.404(3) . ?
C20 C21 1.434(3) . ?
C19 H19 0.9500 . ?
C26 C25 1.397(3) . ?
C26 H26 0.9500 . ?
C21 C22 1.342(4) . ?
C21 H21 0.9500 . ?
C22 C23 1.438(3) . ?
C22 H22 0.9500 . ?
C23 C24 1.398(3) . ?
C24 C25 1.363(3) . ?
C24 H24 0.9500 . ?
C25 H25 0.9500 . ?
O2 C29 1.411(5) . ?
O2 H2 0.8400 . ?
C29 H29A 0.9800 . ?
C29 H29B 0.9800 . ?
C29 H29C 0.9800 . ?

loop_
_geom_hbond_atom_site_label_D
_geom_hbond_atom_site_label_H
_geom_hbond_atom_site_label_A
_geom_hbond_distance_DH
_geom_hbond_distance_HA
_geom_hbond_distance_DA
_geom_hbond_angle_DHA
_geom_hbond_site_symmetry_A
O2 H2 N3 0.84 2.02 2.835(3) 163.9 .
N1 H2N N2 0.86(3) 2.20(3) 3.019(3) 159(2) 2_755
N1 H1N Cl1 0.84(3) 2.64(3) 3.363(2) 146(2) .
